data_2102956
loop_
_publ_author_name
'Boysen, H.'
'Lerch, M.'
'Stys, A.'
'Senyshyn, A.'

_publ_contact_author_address
;Department f\"ur Geo- und Umweltwissenschaften,
Sektion Kristallographie, LMU M\"unchen,
 Am Coulombwall 1, 85748 Garching, Germany
;
_publ_contact_author_email boysen@lmu.de
_publ_contact_author_fax 498928914015
_publ_contact_author_name 'Hans Boysen'
_publ_contact_author_phone 498928914040
_publ_section_title
;
 Structure and oxygen mobility in mayenite (Ca~12~Al~14~O~33~): a
 high-temperature neutron powder diffraction study
;
_journal_coeditor_code WS5057
_journal_issue 5
_journal_name_full 'Acta Crystallographica Section B'
_journal_page_first 675
_journal_page_last 682
_journal_paper_doi 10.1107/S0108768107030005
_journal_volume 63
_journal_year 2007
_chemical_compound_source Synthetic
_chemical_formula_moiety 'Al14  Ca12  O33'
_chemical_formula_sum 'Al14 Ca12 O33'
_chemical_formula_weight 1386.7
_chemical_name_mineral mayenite
_space_group_IT_number 220
_symmetry_cell_setting cubic
_symmetry_space_group_name_Hall 'I -4bd 2c 3'
_symmetry_space_group_name_H-M 'I -4 3 d'
_cell_angle_alpha 90
_cell_angle_beta 90
_cell_angle_gamma 90
_cell_formula_units_Z 2
_cell_length_a 12.0308
_cell_length_b 12.0308
_cell_length_c 12.0308
_cell_measurement_temperature 973
_cell_volume 1741.340
_computing_publication_material '(Jana2000; Petricek and Dusek, 2000)'
_computing_structure_refinement '(Jana2000; Petricek and Dusek, 2000)'
_database_code_amcsd 0009965
_diffrn_ambient_temperature 973
_diffrn_measurement_device_type 'Debye Scherrer'
_diffrn_radiation_probe neutron
_diffrn_radiation_type neutron
_diffrn_radiation_wavelength 1.548
_exptl_absorpt_coefficient_mu 0.001
_exptl_absorpt_process_details '(Jana2000; Petricek, Dusek & Palatinus, 2000)'
_exptl_crystal_density_diffrn 2.6438
_exptl_crystal_F_000 1373
_refine_ls_extinction_method none
_refine_ls_goodness_of_fit_ref 1.38
_refine_ls_number_parameters 41
_refine_ls_R_factor_all 0.0238
_refine_ls_R_factor_gt 0.0207
_refine_ls_shift/su_max 0.0200
_refine_ls_shift/su_mean 0.0008
_refine_ls_weighting_scheme sigma
_refine_ls_wR_factor_gt 0.0148
_refine_ls_wR_factor_ref 0.0150
_cod_data_source_file ws5057.cif
_cod_data_source_block II
_cod_depositor_comments
;
 Renaming the _chemical_name_common data item to _chemical_name_mineral
 and removing the '?' prefix from the data value.

 Antanas Vaitkus,
 2018-08-28
;
_cod_original_cell_volume 1741.319
_cod_original_sg_symbol_Hall 'I -4bd;2ab;3'
_cod_database_code 2102956

loop_
_symmetry_equiv_pos_site_id
_space_group_symop_operation_xyz
1 x,y,z
2 1/4+y,3/4-x,1/4-z
3 x,-y,1/2-z
4 z,x,y
5 -x,1/2-y,z
6 1/4-y,3/4-x,3/4+z
7 1/4+x,3/4-z,1/4-y
8 1/4-y,1/4+x,3/4-z
9 -x,1/2+y,1/2-z
10 -z,1/2-x,y
11 1/4+y,1/4+x,1/4+z
12 1/4-x,1/4+z,3/4-y
13 z,-x,1/2-y
14 1/4-x,3/4-z,3/4+y
15 -z,1/2+x,1/2-y
16 1/4+x,1/4+z,1/4+y
17 1/4-z,1/4+y,3/4-x
18 y,z,x
19 1/4+z,3/4-y,1/4-x
20 -y,1/2-z,x
21 1/4-z,3/4-y,3/4+x
22 -y,1/2+z,1/2-x
23 1/4+z,1/4+y,1/4+x
24 y,-z,1/2-x
25 1/2+x,1/2+y,1/2+z
26 3/4+y,1/4-x,3/4-z
27 1/2+x,1/2-y,-z
28 1/2+z,1/2+x,1/2+y
29 1/2-x,-y,1/2+z
30 3/4-y,1/4-x,1/4+z
31 3/4+x,1/4-z,3/4-y
32 3/4-y,3/4+x,1/4-z
33 1/2-x,y,-z
34 1/2-z,-x,1/2+y
35 3/4+y,3/4+x,3/4+z
36 3/4-x,3/4+z,1/4-y
37 1/2+z,1/2-x,-y
38 3/4-x,1/4-z,1/4+y
39 1/2-z,x,-y
40 3/4+x,3/4+z,3/4+y
41 3/4-z,3/4+y,1/4-x
42 1/2+y,1/2+z,1/2+x
43 3/4+z,1/4-y,3/4-x
44 1/2-y,-z,1/2+x
45 3/4-z,1/4-y,1/4+x
46 1/2-y,z,-x
47 3/4+z,3/4+y,3/4+x
48 1/2+y,1/2-z,-x

loop_
_atom_site_type_symbol
_atom_site_label
_atom_site_fract_x
_atom_site_fract_y
_atom_site_fract_z
_atom_site_U_iso_or_equiv
_atom_site_adp_type
_atom_site_calc_flag
_atom_site_occupancy
Ca Ca 0.1464(4) 0 0.25 0.0342(15) Uani d 0.910(5)
Al Al1 0.0176(2) 0.0176(2) 0.0176(2) 0.0183(7) Uani d 1
Al Al2 0.875 0 0.25 0.0141(12) Uani d 1
O O1 0.78685(15) 0.10030(14) 0.30637(13) 0.0291(6) Uani d 1
O O2 -0.06453(13) -0.06453(13) -0.06453(13) 0.0301(4) Uani d 1
O O3 0.25 0.375 0 0.038(8) Uiso d 0.181(9)
Ca Cas 0.195(3) 0 0.25 0.016(9) Uiso d 0.090(5)

loop_
_atom_site_aniso_label
_atom_site_aniso_U_11
_atom_site_aniso_U_22
_atom_site_aniso_U_33
_atom_site_aniso_U_12
_atom_site_aniso_U_13
_atom_site_aniso_U_23
_atom_site_aniso_type_symbol
Ca 0.041(3) 0.035(2) 0.027(2) 0 0 0.0004(16) Ca
Al1 0.0183(12) 0.0183(12) 0.0183(12) -0.0007(11) -0.0007(11) -0.0007(11) Al
Al2 0.005(3) 0.0187(16) 0.0187(16) 0 0 0 Al
O1 0.0334(11) 0.0268(10) 0.0270(10) 0.0194(8) 0.0131(8) 0.0041(8) O
O2 0.0301(7) 0.0301(7) 0.0301(7) -0.0102(7) -0.0102(7) -0.0102(7) O

loop_
_atom_type_symbol
_atom_type_scat_source
Ca International_Tables_Vol_C
Al International_Tables_Vol_C
O International_Tables_Vol_C

loop_
_geom_angle_atom_site_label_1
_geom_angle_atom_site_label_2
_geom_angle_atom_site_label_3
_geom_angle_site_symmetry_1
_geom_angle_site_symmetry_3
_geom_angle
_geom_angle_publ_flag
O1 Ca O1 6_554 8_545 178.1(2) yes
O1 Ca O1 6_554 36_545 66.89(9) yes
O1 Ca O1 6_554 38_555 114.89(15) yes
O1 Ca O2 6_554 2_545 98.06(6) yes
O1 Ca O2 6_554 11_555 81.56(6) yes
O1 Ca O3 6_554 30_555 89.04(12) yes
O1 Ca Cas 6_554 . 89.04(12) yes
O1 Ca O1 8_545 6_554 178.1(2) yes
O1 Ca O1 8_545 36_545 114.89(15) yes
O1 Ca O1 8_545 38_555 66.89(9) yes
O1 Ca O2 8_545 2_545 81.56(6) yes
O1 Ca O2 8_545 11_555 98.06(6) yes
O1 Ca O3 8_545 30_555 89.04(12) yes
O1 Ca Cas 8_545 . 89.04(12) yes
O1 Ca O1 36_545 6_554 66.89(9) yes
O1 Ca O1 36_545 8_545 114.89(15) yes
O1 Ca O1 36_545 38_555 64.25(12) yes
O1 Ca O2 36_545 2_545 123.78(14) yes
O1 Ca O2 36_545 11_555 76.97(8) yes
O1 Ca O3 36_545 30_555 147.88(7) yes
O1 Ca Cas 36_545 . 147.88(7) yes
O1 Ca O1 38_555 6_554 114.89(15) yes
O1 Ca O1 38_555 8_545 66.89(9) yes
O1 Ca O1 38_555 36_545 64.25(12) yes
O1 Ca O2 38_555 2_545 76.97(8) yes
O1 Ca O2 38_555 11_555 123.78(14) yes
O1 Ca O3 38_555 30_555 147.88(7) yes
O1 Ca Cas 38_555 . 147.88(7) yes
O2 Ca O2 2_545 11_555 157.5(2) yes
O2 Ca O3 2_545 30_555 78.75(11) yes
O2 Ca Cas 2_545 . 78.75(11) yes
O2 Ca O2 11_555 2_545 157.5(2) yes
O2 Ca O3 11_555 30_555 78.75(11) yes
O2 Ca Cas 11_555 . 78.75(11) yes
O3 Ca Cas 30_555 . 0 yes
O1 Al1 O1 6_554 36_545 101.03(14) yes
O1 Al1 O1 6_554 43_455 101.03(14) yes
O1 Al1 O2 6_554 . 116.97(16) yes
O1 Al1 O1 36_545 6_554 101.03(14) yes
O1 Al1 O1 36_545 43_455 101.03(14) yes
O1 Al1 O2 36_545 . 116.97(16) yes
O1 Al1 O1 43_455 6_554 101.03(14) yes
O1 Al1 O1 43_455 36_545 101.03(14) yes
O1 Al1 O2 43_455 . 116.97(16) yes
O1 Al2 O1 . 3_555 105.08(8) yes
O1 Al2 O1 . 36_645 111.71(8) yes
O1 Al2 O1 . 38_655 111.71(8) yes
O1 Al2 O1 3_555 . 105.08(8) yes
O1 Al2 O1 3_555 36_645 111.71(8) yes
O1 Al2 O1 3_555 38_655 111.71(8) yes
O1 Al2 O1 36_645 . 111.71(8) yes
O1 Al2 O1 36_645 3_555 111.71(8) yes
O1 Al2 O1 36_645 38_655 105.08(8) yes
O1 Al2 O1 38_655 . 111.71(8) yes
O1 Al2 O1 38_655 3_555 111.71(8) yes
O1 Al2 O1 38_655 36_645 105.08(8) yes
Ca O1 Ca 26_555 36_545 96.05(8) yes
Ca O1 Al1 26_555 30_555 99.98(15) yes
Ca O1 Al2 26_555 . 120.48(12) yes
Ca O1 O1 26_555 3_555 119.72(13) yes
Ca O1 O1 26_555 36_645 141.43(8) yes
Ca O1 O1 26_555 38_655 88.19(9) yes
Ca O1 O1 26_555 15_645 60.58(12) yes
Ca O1 O1 26_555 48_556 103.96(9) yes
Ca O1 O2 26_555 30_555 119.09(13) yes
Ca O1 Cas 26_555 26_555 14.0(8) yes
Ca O1 Ca 36_545 26_555 96.05(8) yes
Ca O1 Al1 36_545 30_555 91.93(11) yes
Ca O1 Al2 36_545 . 95.33(9) yes
Ca O1 O1 36_545 3_555 57.88(7) yes
Ca O1 O1 36_545 36_645 111.55(8) yes
Ca O1 O1 36_545 38_655 111.55(8) yes
Ca O1 O1 36_545 15_645 98.01(9) yes
Ca O1 O1 36_545 48_556 52.52(6) yes
Ca O1 O2 36_545 30_555 111.63(7) yes
Ca O1 Cas 36_545 26_555 89.5(4) yes
Al1 O1 Al2 30_555 . 137.69(13) yes
Al1 O1 O1 30_555 3_555 130.51(12) yes
Al1 O1 O1 30_555 36_645 105.25(11) yes
Al1 O1 O1 30_555 38_655 154.30(12) yes
Al1 O1 O1 30_555 15_645 39.48(9) yes
Al1 O1 O1 30_555 48_556 39.48(9) yes
Al1 O1 O2 30_555 30_555 30.83(9) yes
Al1 O1 Cas 30_555 26_555 112.6(7) yes
Al2 O1 O1 . 3_555 37.46(5) yes
Al2 O1 O1 . 36_645 34.15(5) yes
Al2 O1 O1 . 38_655 34.15(5) yes
Al2 O1 O1 . 15_645 166.41(10) yes
Al2 O1 O1 . 48_556 128.36(9) yes
Al2 O1 O2 . 30_555 109.93(8) yes
Al2 O1 Cas . 26_555 109.1(7) yes
O1 O1 O1 3_555 36_645 61.34(6) yes
O1 O1 O1 3_555 38_655 61.34(6) yes
O1 O1 O1 3_555 15_645 155.77(9) yes
O1 O1 O1 3_555 48_556 98.99(7) yes
O1 O1 O2 3_555 30_555 121.01(7) yes
O1 O1 Cas 3_555 26_555 105.8(8) yes
O1 O1 O1 36_645 3_555 61.34(6) yes
O1 O1 O1 36_645 38_655 57.31(6) yes
O1 O1 O1 36_645 15_645 135.73(8) yes
O1 O1 O1 36_645 48_556 114.10(7) yes
O1 O1 O2 36_645 30_555 75.96(6) yes
O1 O1 Cas 36_645 26_555 135.9(4) yes
O1 O1 O1 38_655 3_555 61.34(6) yes
O1 O1 O1 38_655 36_645 57.31(6) yes
O1 O1 O1 38_655 15_645 139.31(8) yes
O1 O1 O1 38_655 48_556 160.30(8) yes
O1 O1 O2 38_655 30_555 124.92(8) yes
O1 O1 Cas 38_655 26_555 79.1(5) yes
O1 O1 O1 15_645 3_555 155.77(9) yes
O1 O1 O1 15_645 36_645 135.73(8) yes
O1 O1 O1 15_645 38_655 139.31(8) yes
O1 O1 O1 15_645 48_556 60.00(6) yes
O1 O1 O2 15_645 30_555 62.52(6) yes
O1 O1 Cas 15_645 26_555 73.7(7) yes
O1 O1 O1 48_556 3_555 98.99(7) yes
O1 O1 O1 48_556 36_645 114.10(7) yes
O1 O1 O1 48_556 38_655 160.30(8) yes
O1 O1 O1 48_556 15_645 60.00(6) yes
O1 O1 O2 48_556 30_555 62.52(6) yes
O1 O1 Cas 48_556 26_555 109.5(3) yes
O2 O1 Cas 30_555 26_555 133.1(8) yes
Ca O2 Ca 31_454 32_445 100.41(13) yes
Ca O2 Ca 31_454 21_544 100.41(13) yes
Ca O2 Al1 31_454 . 117.48(13) yes
Ca O2 O1 31_454 6_554 125.82(12) yes
Ca O2 O1 31_454 36_545 131.76(7) yes
Ca O2 O1 31_454 43_455 85.41(8) yes
Ca O2 Cas 31_454 31_454 14.1(8) yes
Ca O2 Cas 31_454 32_445 96.0(3) yes
Ca O2 Cas 31_454 21_544 114.5(8) yes
Ca O2 Ca 32_445 31_454 100.41(13) yes
Ca O2 Ca 32_445 21_544 100.41(13) yes
Ca O2 Al1 32_445 . 117.48(13) yes
Ca O2 O1 32_445 6_554 131.76(7) yes
Ca O2 O1 32_445 36_545 85.41(8) yes
Ca O2 O1 32_445 43_455 125.82(12) yes
Ca O2 Cas 32_445 31_454 114.5(8) yes
Ca O2 Cas 32_445 32_445 14.1(8) yes
Ca O2 Cas 32_445 21_544 96.0(3) yes
Ca O2 Ca 21_544 31_454 100.41(13) yes
Ca O2 Ca 21_544 32_445 100.41(13) yes
Ca O2 Al1 21_544 . 117.48(13) yes
Ca O2 O1 21_544 6_554 85.41(8) yes
Ca O2 O1 21_544 36_545 125.82(12) yes
Ca O2 O1 21_544 43_455 131.76(7) yes
Ca O2 Cas 21_544 31_454 96.0(3) yes
Ca O2 Cas 21_544 32_445 114.5(8) yes
Ca O2 Cas 21_544 21_544 14.1(8) yes
Al1 O2 O1 . 6_554 32.20(9) yes
Al1 O2 O1 . 36_545 32.20(9) yes
Al1 O2 O1 . 43_455 32.20(9) yes
Al1 O2 Cas . 31_454 109.0(5) yes
Al1 O2 Cas . 32_445 109.0(5) yes
Al1 O2 Cas . 21_544 109.0(5) yes
O1 O2 O1 6_554 36_545 54.96(5) yes
O1 O2 O1 6_554 43_455 54.96(5) yes
O1 O2 Cas 6_554 31_454 112.4(8) yes
O1 O2 Cas 6_554 32_445 130.58(17) yes
O1 O2 Cas 6_554 21_544 78.3(4) yes
O1 O2 O1 36_545 6_554 54.96(5) yes
O1 O2 O1 36_545 43_455 54.96(5) yes
O1 O2 Cas 36_545 31_454 130.58(17) yes
O1 O2 Cas 36_545 32_445 78.3(4) yes
O1 O2 Cas 36_545 21_544 112.4(8) yes
O1 O2 O1 43_455 6_554 54.96(5) yes
O1 O2 O1 43_455 36_545 54.96(5) yes
O1 O2 Cas 43_455 31_454 78.3(4) yes
O1 O2 Cas 43_455 32_445 112.4(8) yes
O1 O2 Cas 43_455 21_544 130.58(17) yes
Cas O2 Cas 31_454 32_445 109.9(9) yes
Cas O2 Cas 31_454 21_544 109.9(9) yes
Cas O2 Cas 32_445 31_454 109.9(9) yes
Cas O2 Cas 32_445 21_544 109.9(9) yes
Cas O2 Cas 21_544 31_454 109.9(9) yes
Cas O2 Cas 21_544 32_445 109.9(9) yes
Ca O3 Ca 2_555 4_555 180 yes
Ca O3 Cas 2_555 2_555 0 yes
Ca O3 Cas 2_555 4_555 180 yes
Ca O3 Ca 4_555 2_555 180 yes
Ca O3 Cas 4_555 2_555 180 yes
Ca O3 Cas 4_555 4_555 0 yes
Cas O3 Cas 2_555 4_555 180 yes
Cas O3 Cas 4_555 2_555 180 yes
Ca Cas O1 . 6_554 77.0(8) yes
Ca Cas O1 . 8_545 77.0(8) yes
Ca Cas O2 . 2_545 87.1(8) yes
Ca Cas O2 . 11_555 87.1(8) yes
Ca Cas O3 . 30_555 180 yes
O1 Cas O1 6_554 8_545 154.0(16) yes
O1 Cas O2 6_554 2_545 97.5(3) yes
O1 Cas O2 6_554 11_555 81.2(2) yes
O1 Cas O3 6_554 30_555 103.0(8) yes
O1 Cas O1 8_545 6_554 154.0(16) yes
O1 Cas O2 8_545 2_545 81.2(2) yes
O1 Cas O2 8_545 11_555 97.5(3) yes
O1 Cas O3 8_545 30_555 103.0(8) yes
O2 Cas O2 2_545 11_555 174.3(17) yes
O2 Cas O3 2_545 30_555 92.9(8) yes
O2 Cas O2 11_555 2_545 174.3(17) yes
O2 Cas O3 11_555 30_555 92.9(8) yes

loop_
_geom_bond_atom_site_label_1
_geom_bond_atom_site_label_2
_geom_bond_site_symmetry_2
_geom_bond_distance
_geom_bond_publ_flag
Ca O1 6_554 2.3717(16) yes
Ca O1 8_545 2.3717(16) yes
Ca O1 36_545 2.603(4) yes
Ca O1 38_555 2.603(4) yes
Ca O2 2_545 2.4088(18) yes
Ca O2 11_555 2.4088(18) yes
Ca O3 30_555 2.750(5) yes
Ca Cas . 0.59(3) yes
Al1 O1 6_554 1.781(3) yes
Al1 O1 36_545 1.781(3) yes
Al1 O1 43_455 1.781(3) yes
Al1 O2 . 1.712(3) yes
Al2 O1 . 1.7438(17) yes
Al2 O1 3_555 1.7438(17) yes
Al2 O1 36_645 1.7438(17) yes
Al2 O1 38_655 1.7438(17) yes
O1 O1 3_555 2.768(2) yes
O1 O1 36_645 2.886(2) yes
O1 O1 38_655 2.886(2) yes
O1 O1 15_645 2.749(2) yes
O1 O1 48_556 2.749(2) yes
O1 O2 30_555 2.978(2) yes
O1 Cas 26_555 2.434(8) yes
O2 Cas 31_454 2.365(2) yes
O2 Cas 32_445 2.365(2) yes
O2 Cas 21_544 2.365(2) yes
O3 Cas 2_555 2.16(3) yes
O3 Cas 4_555 2.16(3) yes

loop_
_cod_related_entry_id
_cod_related_entry_database
_cod_related_entry_code
1 AMCSD 0009965
